data_1571672
loop_
_publ_author_name
'Di, Tuo'
'Yoshida, Yukihiro'
'Otake, Ken-Ichi'
'Kitagawa, Susumu'
'Kitagawa, Hiroshi'

_publ_section_title
;
 Increased CO<sub>2</sub>/N<sub>2</sub> selectivity by stepwise
 fluorination in isoreticular ultramicroporous metal-organic frameworks.
;
_journal_issue 25
_journal_name_full 'Chemical science'
_journal_page_first 9641
_journal_page_last 9648
_journal_paper_doi 10.1039/d4sc01525h
_journal_volume 15
_journal_year 2024
_chemical_formula_sum 'C26 H26 F2 N2 O8 Zn2'
_chemical_formula_weight 663.31
_space_group_crystal_system tetragonal
_space_group_IT_number 123
_space_group_name_Hall '-P 4 2'
_space_group_name_H-M_alt 'P 4/m m m'
_atom_sites_solution_hydrogens geom
_audit_creation_method SHELXL-2019/2
_audit_update_record
;
2024-03-01 deposited with the CCDC.	2024-05-16 downloaded from the CCDC.
;
_cell_angle_alpha 90
_cell_angle_beta 90
_cell_angle_gamma 90
_cell_formula_units_Z 1
_cell_length_a 10.9257(2)
_cell_length_b 10.9257(2)
_cell_length_c 9.5984(3)
_cell_measurement_reflns_used 5017
_cell_measurement_temperature 100(2)
_cell_measurement_theta_max 28.9690
_cell_measurement_theta_min 4.1630
_cell_volume 1145.77(5)
_computing_cell_refinement 'CrysAlisPro 1.171.39.20a (Rigaku OD, 2015)'
_computing_data_collection 'CrysAlisPro 1.171.39.20a (Rigaku OD, 2015)'
_computing_data_reduction 'CrysAlisPro 1.171.39.20a (Rigaku OD, 2015)'
_computing_structure_refinement 'SHELXL-2019/2 (Sheldrick, 2019)'
_computing_structure_solution 'SHELXT-2015 (Sheldrick, 2015)'
_diffrn_ambient_temperature 100(2)
_diffrn_measured_fraction_theta_full 0.989
_diffrn_measured_fraction_theta_max 0.991
_diffrn_measurement_device_type 'XtaLAB AFC12 (RINC): Kappa single'
_diffrn_measurement_method '\w scans'
_diffrn_radiation_type MoK\a
_diffrn_radiation_wavelength 0.71075
_diffrn_reflns_av_R_equivalents 0.0255
_diffrn_reflns_av_unetI/netI 0.0148
_diffrn_reflns_Laue_measured_fraction_full 0.989
_diffrn_reflns_Laue_measured_fraction_max 0.991
_diffrn_reflns_limit_h_max 13
_diffrn_reflns_limit_h_min -11
_diffrn_reflns_limit_k_max 13
_diffrn_reflns_limit_k_min -11
_diffrn_reflns_limit_l_max 11
_diffrn_reflns_limit_l_min -11
_diffrn_reflns_number 6453
_diffrn_reflns_point_group_measured_fraction_full 0.989
_diffrn_reflns_point_group_measured_fraction_max 0.991
_diffrn_reflns_theta_full 25.242
_diffrn_reflns_theta_max 26.357
_diffrn_reflns_theta_min 4.171
_diffrn_source 'Rotating-anode X-ray tube'
_exptl_absorpt_coefficient_mu 1.086
_exptl_absorpt_correction_T_max 1.00000
_exptl_absorpt_correction_T_min 0.67745
_exptl_absorpt_correction_type multi-scan
_exptl_crystal_colour colourless
_exptl_crystal_density_diffrn 0.961
_exptl_crystal_description block
_exptl_crystal_F_000 338
_exptl_crystal_size_max 0.380
_exptl_crystal_size_mid 0.330
_exptl_crystal_size_min 0.169
_refine_diff_density_max 0.978
_refine_diff_density_min -0.658
_refine_diff_density_rms 0.126
_refine_ls_extinction_method none
_refine_ls_goodness_of_fit_ref 1.210
_refine_ls_hydrogen_treatment mixed
_refine_ls_matrix_type full
_refine_ls_number_parameters 83
_refine_ls_number_reflns 736
_refine_ls_number_restraints 75
_refine_ls_restrained_S_all 1.186
_refine_ls_R_factor_all 0.0584
_refine_ls_R_factor_gt 0.0576
_refine_ls_shift/su_max 0.000
_refine_ls_shift/su_mean 0.000
_refine_ls_structure_factor_coef Fsqd
_refine_ls_weighting_details 'w=1/[\s^2^(Fo^2^)+(0.1019P)^2^+5.2486P] where P=(Fo^2^+2Fc^2^)/3'
_refine_ls_weighting_scheme calc
_refine_ls_wR_factor_gt 0.1878
_refine_ls_wR_factor_ref 0.1884
_reflns_Friedel_coverage 0.000
_reflns_number_gt 720
_reflns_number_total 736
_reflns_threshold_expression 'I > 2\s(I)'
_cod_data_source_file d4sc01525h2.cif
_cod_data_source_block DMOF-2F
_cod_depositor_comments 'Adding full bibliography for 1571671--1571672.cif.'
_cod_original_cell_volume 1145.77(6)
_cod_database_code 1571672
_shelx_shelxl_version_number 2019/2
_shelx_space_group_comment
;
The symmetry employed for this shelxl refinement is uniquely defined
by the following loop, which should always be used as a source of
symmetry information in preference to the above space-group names.
They are only intended as comments.
;

loop_
_space_group_symop_operation_xyz
'x, y, z'
'-x, -y, z'
'-x, y, z'
'x, -y, z'
'-y, x, z'
'y, -x, z'
'y, x, z'
'-y, -x, z'
'-x, -y, -z'
'x, y, -z'
'x, -y, -z'
'-x, y, -z'
'y, -x, -z'
'-y, x, -z'
'-y, -x, -z'
'y, x, -z'

loop_
_atom_site_label
_atom_site_type_symbol
_atom_site_fract_x
_atom_site_fract_y
_atom_site_fract_z
_atom_site_U_iso_or_equiv
_atom_site_adp_type
_atom_site_occupancy
_atom_site_site_symmetry_order
_atom_site_calc_flag
_atom_site_refinement_flags_posn
_atom_site_refinement_flags_adp
_atom_site_refinement_flags_occupancy
_atom_site_disorder_assembly
_atom_site_disorder_group
Zn1 Zn 0.500000 0.500000 0.65168(11) 0.0105(5) Uani 1 8 d S T P . .
O1 O 0.500000 0.3182(4) 0.6127(5) 0.060(2) Uani 1 2 d S T P . .
N1 N 0.500000 0.500000 0.8654(9) 0.0123(17) Uani 1 8 d DS T P . .
C1 C 0.500000 0.2660(7) 0.500000 0.0148(14) Uani 1 4 d S T P A .
C2 C 0.500000 0.1282(7) 0.500000 0.0167(15) Uani 1 4 d DS T P . .
C3 C 0.500000 0.0638(14) 0.3790(14) 0.044(3) Uani 0.5 2 d DS TU P A 1
H3 H 0.500000 0.103(3) 0.2905(10) 0.053 Uiso 0.25 2 d DS U P B 1
F1 F 0.544(2) 0.113(2) 0.2610(11) 0.052(6) Uani 0.125 1 d D U P A 1
C4 C 0.5853(17) 0.0643(14) 0.4209(16) 0.027(3) Uani 0.25 1 d . U P A 2
C5 C 0.694(2) 0.1326(18) 0.355(2) 0.037(4) Uani 0.25 1 d . U P A 2
H5A H 0.681238 0.221084 0.362903 0.045 Uiso 0.25 1 calc R U P A 2
H5B H 0.769823 0.110090 0.403748 0.045 Uiso 0.25 1 calc R U P A 2
H5C H 0.701135 0.110093 0.256489 0.045 Uiso 0.25 1 calc R U P A 2
C6A C 0.500000 0.626(2) 0.919(2) 0.017(4) Uani 0.25 2 d DS TU P C 3
H6A H 0.428(16) 0.671(10) 0.89(3) 0.021 Uiso 0.125 1 d D U P D 3
H6B H 0.572(16) 0.671(10) 0.89(3) 0.021 Uiso 0.125 1 d D U P E 3
C6B C 0.6101(13) 0.5647(14) 0.9182(13) 0.018(4) Uani 0.25 1 d D U P C 4
H6C H 0.609(6) 0.650(3) 0.891(12) 0.021 Uiso 0.25 1 d D U P F 4
H6D H 0.6841(9) 0.528(7) 0.881(10) 0.021 Uiso 0.25 1 d D U P G 4

loop_
_atom_site_aniso_label
_atom_site_aniso_U_11
_atom_site_aniso_U_22
_atom_site_aniso_U_33
_atom_site_aniso_U_23
_atom_site_aniso_U_13
_atom_site_aniso_U_12
Zn1 0.0131(5) 0.0131(5) 0.0053(7) 0.000 0.000 0.000
O1 0.157(7) 0.012(2) 0.011(2) 0.0001(18) 0.000 0.000
N1 0.014(3) 0.014(3) 0.008(4) 0.000 0.000 0.000
C1 0.016(3) 0.012(3) 0.016(3) 0.000 0.000 0.000
C2 0.022(4) 0.009(3) 0.018(3) 0.000 0.000 0.000
C3 0.068(7) 0.033(6) 0.031(5) 0.004(5) 0.000 0.000
F1 0.074(11) 0.043(9) 0.038(8) 0.005(7) 0.016(7) -0.003(8)
C4 0.040(6) 0.013(5) 0.027(6) 0.003(5) 0.022(5) -0.003(5)
C5 0.047(9) 0.021(7) 0.044(9) 0.004(7) 0.015(7) 0.002(7)
C6A 0.025(8) 0.017(7) 0.010(6) 0.001(5) 0.000 0.000
C6B 0.021(6) 0.021(7) 0.011(5) 0.001(5) 0.000(4) -0.004(6)

loop_
_atom_type_symbol
_atom_type_description
_atom_type_scat_dispersion_real
_atom_type_scat_dispersion_imag
_atom_type_scat_source
C C 0.0033 0.0016 'International Tables Vol C Tables 4.2.6.8 and 6.1.1.4'
H H 0.0000 0.0000 'International Tables Vol C Tables 4.2.6.8 and 6.1.1.4'
F F 0.0171 0.0103 'International Tables Vol C Tables 4.2.6.8 and 6.1.1.4'
N N 0.0061 0.0033 'International Tables Vol C Tables 4.2.6.8 and 6.1.1.4'
O O 0.0106 0.0060 'International Tables Vol C Tables 4.2.6.8 and 6.1.1.4'
Zn Zn 0.2839 1.4301 'International Tables Vol C Tables 4.2.6.8 and 6.1.1.4'

loop_
_geom_angle_atom_site_label_1
_geom_angle_atom_site_label_2
_geom_angle_atom_site_label_3
_geom_angle
_geom_angle_site_symmetry_1
_geom_angle_site_symmetry_3
_geom_angle_publ_flag
O1 Zn1 O1 158.7(3) 6_565 5_655 ?
O1 Zn1 O1 88.04(5) 6_565 2_665 ?
O1 Zn1 O1 88.04(5) 5_655 2_665 ?
O1 Zn1 O1 88.04(5) 6_565 . ?
O1 Zn1 O1 88.04(5) 5_655 . ?
O1 Zn1 O1 158.7(3) 2_665 . ?
O1 Zn1 N1 100.67(13) 6_565 . ?
O1 Zn1 N1 100.67(13) 5_655 . ?
O1 Zn1 N1 100.67(13) 2_665 . ?
O1 Zn1 N1 100.67(13) . . ?
O1 Zn1 Zn1 79.33(13) 6_565 9_666 ?
O1 Zn1 Zn1 79.33(13) 5_655 9_666 ?
O1 Zn1 Zn1 79.33(13) 2_665 9_666 ?
O1 Zn1 Zn1 79.33(13) . 9_666 ?
N1 Zn1 Zn1 180.0 . 9_666 ?
C1 O1 Zn1 128.5(4) . . ?
C6A N1 C6A 139.1(18) 6_565 5_655 ?
C6A N1 C6A 83.0(6) 6_565 . ?
C6A N1 C6A 83.0(6) 5_655 . ?
C6A N1 C6A 139.1(18) 2_665 . ?
C6A N1 C6B 55.6(6) 6_565 7 ?
C6A N1 C6B 109.1(7) 5_655 7 ?
C6A N1 C6B 129.8(9) 2_665 7 ?
C6A N1 C6B 28.5(6) . 7 ?
C6B N1 C6B 27.3(11) . 7 ?
C6A N1 C6B 109.1(7) 6_565 8_665 ?
C6A N1 C6B 55.6(6) 5_655 8_665 ?
C6A N1 C6B 28.5(6) 2_665 8_665 ?
C6A N1 C6B 129.8(9) . 8_665 ?
C6B N1 C6B 130.9(12) . 8_665 ?
C6B N1 C6B 140.0(12) 7 8_665 ?
C6A N1 C6B 109.1(7) 6_565 5_655 ?
C6A N1 C6B 55.6(6) 5_655 5_655 ?
C6A N1 C6B 129.8(9) 2_665 5_655 ?
C6A N1 C6B 28.5(6) . 5_655 ?
C6B N1 C6B 83.3(4) . 5_655 ?
C6B N1 C6B 56.9(11) 7 5_655 ?
C6B N1 C6B 108.2(11) 8_665 5_655 ?
C6B N1 C6B 83.3(4) 2_665 5_655 ?
C6A N1 C6B 28.5(6) 6_565 4_565 ?
C6A N1 C6B 129.8(9) 5_655 4_565 ?
C6A N1 C6B 55.6(6) 2_665 4_565 ?
C6A N1 C6B 109.1(7) . 4_565 ?
C6B N1 C6B 56.9(11) . 4_565 ?
C6B N1 C6B 83.3(4) 7 4_565 ?
C6B N1 C6B 83.3(4) 8_665 4_565 ?
C6B N1 C6B 108.2(11) 2_665 4_565 ?
C6B N1 C6B 130.9(12) 5_655 4_565 ?
C6A N1 C6B 55.6(6) 6_565 6_565 ?
C6A N1 C6B 109.1(7) 5_655 6_565 ?
C6A N1 C6B 28.5(6) 2_665 6_565 ?
C6A N1 C6B 129.8(9) . 6_565 ?
C6B N1 C6B 83.3(4) . 6_565 ?
C6B N1 C6B 108.2(11) 7 6_565 ?
C6B N1 C6B 56.9(11) 8_665 6_565 ?
C6B N1 C6B 83.3(4) 2_665 6_565 ?
C6B N1 C6B 140.0(12) 5_655 6_565 ?
C6B N1 C6B 27.3(11) 4_565 6_565 ?
C6B N1 C6B 130.9(12) 3_655 6_565 ?
O1 C1 O1 124.4(7) 10_556 . ?
O1 C1 C2 117.8(4) 10_556 . ?
O1 C1 C2 117.8(4) . . ?
C3 C2 C3 117.6(13) 10_556 . ?
C3 C2 C4 102.0(9) 10_556 3_655 ?
C3 C2 C4 43.3(8) . 3_655 ?
C3 C2 C4 43.3(8) 10_556 10_556 ?
C3 C2 C4 102.0(9) . 10_556 ?
C3 C2 C4 43.3(8) 10_556 12_656 ?
C3 C2 C4 102.0(9) . 12_656 ?
C4 C2 C4 84.2(16) 3_655 . ?
C4 C2 C4 66.2(15) 10_556 . ?
C4 C2 C4 119.8(14) 12_656 . ?
C3 C2 C1 121.2(6) 10_556 . ?
C3 C2 C1 121.2(6) . . ?
C4 C2 C1 120.1(7) 3_655 . ?
C4 C2 C1 120.1(7) 10_556 . ?
C4 C2 C1 120.1(7) 12_656 . ?
C4 C2 C1 120.1(7) . . ?
F1 C3 F1 42(2) . 3_655 ?
F1 C3 C2 120.7(13) . . ?
F1 C3 C2 120.7(13) 3_655 . ?
F1 C3 C3 113.8(11) . 2_655 ?
F1 C3 C3 113.8(11) 3_655 2_655 ?
C2 C3 C3 121.2(6) . 2_655 ?
F1 C3 H3 21.2(12) . . ?
F1 C3 H3 21.2(12) 3_655 . ?
C2 C3 H3 122(2) . . ?
C3 C3 H3 117(2) 2_655 . ?
F1 F1 C3 68.9(12) 3_655 . ?
F1 F1 H3 32(2) 3_655 . ?
C3 F1 H3 36.8(15) . . ?
C4 C4 C2 120.1(7) 4 . ?
C2 C4 C4 56.9(7) . 10_556 ?
C4 C4 C5 119.0(10) 4 . ?
C2 C4 C5 120.0(13) . . ?
C4 C4 C5 114.2(10) 10_556 . ?
C2 C4 C4 47.9(8) . 3_655 ?
C4 C5 H5A 109.5 . . ?
C4 C5 H5B 109.5 . . ?
H5A C5 H5B 109.5 . . ?
C4 C5 H5C 109.5 . . ?
H5A C5 H5C 109.5 . . ?
H5B C5 H5C 109.5 . . ?
N1 C6A C6A 110.4(9) . 10_557 ?
N1 C6A C6A 48.5(3) . 5_655 ?
C6A C6A C6A 90.000(9) 10_557 5_655 ?
N1 C6A C6A 48.5(3) . 6_565 ?
N1 C6A H6A 112(2) . . ?
C6A C6A H6A 107(10) 10_557 . ?
C6A C6A H6A 78(10) 5_655 . ?
C6A C6A H6A 159(8) 6_565 . ?
N1 C6A H6B 112(2) . . ?
C6A C6A H6B 107(10) 10_557 . ?
C6A C6A H6B 159(8) 5_655 . ?
C6A C6A H6B 78(10) 6_565 . ?
H6A C6A H6B 108.4(16) . . ?
C6B C6B C6B 135.002(14) 7 4_565 ?
C6B C6B N1 76.3(6) 7 . ?
C6B C6B N1 61.6(6) 4_565 . ?
N1 C6B C6B 110.0(6) . 10_557 ?
C6B C6B C6B 65.9(9) 7 16_557 ?
C6B C6B C6B 106.8(6) 4_565 16_557 ?
N1 C6B C6B 102.5(7) . 16_557 ?
C6B C6B C6B 24.1(9) 10_557 16_557 ?
C6B C6B C6B 120.4(6) 7 6_565 ?
C6B C6B C6B 14.6(6) 4_565 6_565 ?
N1 C6B C6B 48.36(19) . 6_565 ?
C6B C6B C6B 90.000(7) 10_557 6_565 ?
C6B C6B C6B 101.9(3) 16_557 6_565 ?
C6B C6B C6B 30.4(6) 7 5_655 ?
C6B C6B C6B 104.6(6) 4_565 5_655 ?
N1 C6B C6B 48.36(19) . 5_655 ?
C6B C6B C6B 90.000(6) 10_557 5_655 ?
C6B C6B C6B 69.4(9) 16_557 5_655 ?
C6B C6B C6B 90.001(7) 6_565 5_655 ?
C6B C6B H6C 46(5) 7 . ?
C6B C6B H6C 165(7) 4_565 . ?
N1 C6B H6C 110.9(16) . . ?
C6B C6B H6C 105(7) 10_557 . ?
C6B C6B H6C 88(8) 16_557 . ?
C6B C6B H6C 158(3) 6_565 . ?
C6B C6B H6C 75(4) 5_655 . ?
C6B C6B H6D 152(7) 7 . ?
C6B C6B H6D 66(5) 4_565 . ?
N1 C6B H6D 110.8(16) . . ?
C6B C6B H6D 111(6) 10_557 . ?
C6B C6B H6D 134(6) 16_557 . ?
C6B C6B H6D 79(5) 6_565 . ?
C6B C6B H6D 156(4) 5_655 . ?
H6C C6B H6D 108.2(16) . . ?
N1 C6B H6A 95(10) . 3_655 ?
C6B C6B H6C 87(5) 7 7 ?
C6B C6B H6C 134(3) 4_565 7 ?
N1 C6B H6C 135(9) . 7 ?
C6B C6B H6C 112(8) 10_557 7 ?
C6B C6B H6C 108(6) 16_557 7 ?
C6B C6B H6C 145(3) 6_565 7 ?
C6B C6B H6C 116(7) 5_655 7 ?
H6C C6B H6C 41(10) . 7 ?
H6D C6B H6C 68(9) . 7 ?
H6A C6B H6C 59(6) 3_655 7 ?

loop_
_geom_bond_atom_site_label_1
_geom_bond_atom_site_label_2
_geom_bond_distance
_geom_bond_site_symmetry_2
_geom_bond_publ_flag
Zn1 O1 2.021(5) 6_565 ?
Zn1 O1 2.021(5) 5_655 ?
Zn1 O1 2.021(5) 2_665 ?
Zn1 O1 2.021(5) . ?
Zn1 N1 2.051(9) . ?
Zn1 Zn1 2.912(2) 9_666 ?
O1 C1 1.223(6) . ?
N1 C6A 1.47(2) 6_565 ?
N1 C6A 1.47(2) 5_655 ?
N1 C6A 1.47(2) 2_665 ?
N1 C6A 1.47(2) . ?
N1 C6B 1.484(14) . ?
N1 C6B 1.484(14) 7 ?
N1 C6B 1.484(14) 8_665 ?
N1 C6B 1.484(14) 2_665 ?
N1 C6B 1.484(14) 5_655 ?
N1 C6B 1.484(14) 4_565 ?
N1 C6B 1.484(14) 3_655 ?
N1 C6B 1.484(14) 6_565 ?
C1 C2 1.506(10) . ?
C2 C3 1.358(16) 10_556 ?
C2 C3 1.358(16) . ?
C2 C4 1.390(16) 3_655 ?
C2 C4 1.390(16) 10_556 ?
C2 C4 1.390(16) 12_656 ?
C2 C4 1.390(16) . ?
C3 F1 1.346(9) . ?
C3 F1 1.346(9) 3_655 ?
C3 C3 1.39(3) 2_655 ?
C3 H3 0.951(11) . ?
F1 F1 0.97(5) 3_655 ?
F1 H3 0.573(18) . ?
C4 C4 1.41(3) 4 ?
C4 C4 1.52(3) 10_556 ?
C4 C5 1.54(2) . ?
C4 C4 1.86(4) 3_655 ?
C5 H5A 0.9800 . ?
C5 H5B 0.9800 . ?
C5 H5C 0.9800 . ?
C6A C6A 1.56(4) 10_557 ?
C6A C6A 1.95(3) 5_655 ?
C6A C6A 1.95(3) 6_565 ?
C6A H6A 0.969(11) . ?
C6A H6B 0.969(11) . ?
C6B C6B 0.70(3) 7 ?
C6B C6B 1.41(3) 4_565 ?
C6B C6B 1.57(3) 10_557 ?
C6B C6B 1.72(3) 16_557 ?
C6B C6B 1.97(2) 6_565 ?
C6B C6B 1.97(2) 5_655 ?
C6B H6C 0.969(11) . ?
C6B H6D 0.969(11) . ?
C6B H6C 0.70(6) 7 ?

loop_
_geom_torsion_atom_site_label_1
_geom_torsion_atom_site_label_2
_geom_torsion_atom_site_label_3
_geom_torsion_atom_site_label_4
_geom_torsion
_geom_torsion_site_symmetry_1
_geom_torsion_site_symmetry_2
_geom_torsion_site_symmetry_3
_geom_torsion_site_symmetry_4
_geom_torsion_publ_flag
Zn1 O1 C1 O1 0.000(2) . . . 10_556 ?
Zn1 O1 C1 C2 180.000(1) . . . . ?
O1 C1 C2 C3 180.000(2) 10_556 . . 10_556 ?
O1 C1 C2 C3 0.000(2) . . . 10_556 ?
O1 C1 C2 C3 0.000(2) 10_556 . . . ?
O1 C1 C2 C3 180.000(2) . . . . ?
O1 C1 C2 C4 -50.8(9) 10_556 . . 3_655 ?
O1 C1 C2 C4 129.2(9) . . . 3_655 ?
O1 C1 C2 C4 129.2(9) 10_556 . . 10_556 ?
O1 C1 C2 C4 -50.8(9) . . . 10_556 ?
O1 C1 C2 C4 -129.2(9) 10_556 . . 12_656 ?
O1 C1 C2 C4 50.8(9) . . . 12_656 ?
O1 C1 C2 C4 50.8(9) 10_556 . . . ?
O1 C1 C2 C4 -129.2(9) . . . . ?
C3 C2 C3 F1 -155.2(14) 10_556 . . . ?
C1 C2 C3 F1 24.8(14) . . . . ?
C3 C2 C3 F1 155.2(14) 10_556 . . 3_655 ?
C1 C2 C3 F1 -24.8(14) . . . 3_655 ?
C3 C2 C3 C3 0.000(2) 10_556 . . 2_655 ?
C1 C2 C3 C3 180.000(1) . . . 2_655 ?
C2 C3 F1 F1 -103.3(10) . . . 3_655 ?
C3 C3 F1 F1 99.8(7) 2_655 . . 3_655 ?
C4 C2 C4 C4 -58.4(9) 3_655 . . 4 ?
C4 C2 C4 C4 67.8(8) 10_556 . . 4 ?
C4 C2 C4 C4 0.003(3) 12_656 . . 4 ?
C1 C2 C4 C4 180.002(2) . . . 4 ?
C4 C2 C4 C4 -126.1(9) 3_655 . . 10_556 ?
C4 C2 C4 C4 -67.8(8) 12_656 . . 10_556 ?
C1 C2 C4 C4 112.2(8) . . . 10_556 ?
C4 C2 C4 C5 132.9(13) 3_655 . . . ?
C4 C2 C4 C5 -100.9(15) 10_556 . . . ?
C4 C2 C4 C5 -168.7(19) 12_656 . . . ?
C1 C2 C4 C5 11.3(19) . . . . ?
C4 C2 C4 C4 126.1(9) 10_556 . . 3_655 ?
C4 C2 C4 C4 58.4(9) 12_656 . . 3_655 ?
C1 C2 C4 C4 -121.6(9) . . . 3_655 ?
C6A N1 C6A C6A -70.7(7) 6_565 . . 10_557 ?
C6A N1 C6A C6A 70.7(7) 5_655 . . 10_557 ?
C6A N1 C6A C6A 0.000(13) 2_665 . . 10_557 ?
C6A N1 C6A C6A -141.5(15) 6_565 . . 5_655 ?
C6A N1 C6A C6A -70.7(7) 2_665 . . 5_655 ?
C6A N1 C6A C6A 141.5(15) 5_655 . . 6_565 ?
C6A N1 C6A C6A 70.7(7) 2_665 . . 6_565 ?
C6B N1 C6B C6B -122.2(13) 8_665 . . 7 ?
C6B N1 C6B C6B -84.9(3) 2_665 . . 7 ?
C6B N1 C6B C6B -13.8(4) 5_655 . . 7 ?
C6B N1 C6B C6B -163.6(5) 4_565 . . 7 ?
C6B N1 C6B C6B -25.1(7) 3_655 . . 7 ?
C6B N1 C6B C6B -156.1(7) 6_565 . . 7 ?
C6B N1 C6B C6B 163.6(5) 7 . . 4_565 ?
C6B N1 C6B C6B 41.4(10) 8_665 . . 4_565 ?
C6B N1 C6B C6B 78.6(4) 2_665 . . 4_565 ?
C6B N1 C6B C6B 149.8(9) 5_655 . . 4_565 ?
C6B N1 C6B C6B 138.5(11) 3_655 . . 4_565 ?
C6B N1 C6B C6B 7.5(3) 6_565 . . 4_565 ?
C6B N1 C6B C6B 84.9(3) 7 . . 10_557 ?
C6B N1 C6B C6B -37.2(14) 8_665 . . 10_557 ?
C6B N1 C6B C6B -0.001(1) 2_665 . . 10_557 ?
C6B N1 C6B C6B 71.1(5) 5_655 . . 10_557 ?
C6B N1 C6B C6B -78.6(4) 4_565 . . 10_557 ?
C6B N1 C6B C6B 59.8(9) 3_655 . . 10_557 ?
C6B N1 C6B C6B -71.1(5) 6_565 . . 10_557 ?
C6B N1 C6B C6B 61.1(11) 7 . . 16_557 ?
C6B N1 C6B C6B -61(2) 8_665 . . 16_557 ?
C6B N1 C6B C6B -23.8(8) 2_665 . . 16_557 ?
C6B N1 C6B C6B 47.3(11) 5_655 . . 16_557 ?
C6B N1 C6B C6B -102.5(10) 4_565 . . 16_557 ?
C6B N1 C6B C6B 36.0(17) 3_655 . . 16_557 ?
C6B N1 C6B C6B -95.0(8) 6_565 . . 16_557 ?
C6B N1 C6B C6B 156.1(7) 7 . . 6_565 ?
C6B N1 C6B C6B 33.9(12) 8_665 . . 6_565 ?
C6B N1 C6B C6B 71.1(5) 2_665 . . 6_565 ?
C6B N1 C6B C6B 142.3(10) 5_655 . . 6_565 ?
C6B N1 C6B C6B -7.5(3) 4_565 . . 6_565 ?
C6B N1 C6B C6B 130.9(14) 3_655 . . 6_565 ?
C6B N1 C6B C6B 13.8(4) 7 . . 5_655 ?
C6B N1 C6B C6B -108.4(17) 8_665 . . 5_655 ?
C6B N1 C6B C6B -71.1(5) 2_665 . . 5_655 ?
C6B N1 C6B C6B -149.8(9) 4_565 . . 5_655 ?
C6B N1 C6B C6B -11.3(6) 3_655 . . 5_655 ?
C6B N1 C6B C6B -142.3(10) 6_565 . . 5_655 ?
